data_4314864
loop_
_publ_author_name
'Rodion V. Panin'
'Nellie R. Khasanova'
'Catherine Bougerol'
'Walter Schnelle'
'Gustaaf Van Tendeloo'
'Evgeny V. Antipov'

_publ_contact_author_address 'Department of Chemistry, Moscow State University, 119991 Moscow, Russia'
_publ_contact_author_email nellie@icr.chem.msu.ru
_publ_contact_author_fax 7-(495)-9394788
_publ_contact_author_name 'Nellie R. Khasanova'
_publ_contact_author_phone 7-(495)-9393490
_publ_section_title
;
 Ordering of Pd2+ and Pd4+ in the Mixed-Valent Palladate KPd2O3
;
_journal_name_full 'Inorganic Chemistry'
_journal_page_first 1295
_journal_page_last 1297
_journal_paper_doi 10.1021/ic902187a
_journal_volume 49
_journal_year 2010
_chemical_formula_moiety 'O3 Pd2, K'
_chemical_formula_structural 'K Pd2 O3'
_chemical_formula_sum 'K O3 Pd2'
_chemical_formula_weight 299.9
_chemical_name_common 'Potassium Palladate'
_chemical_name_systematic ' ?'
_space_group_IT_number 166
_symmetry_cell_setting trigonal
_symmetry_space_group_name_Hall '-R 3 2"'
_symmetry_space_group_name_H-M 'R -3 m :H'
_audit_creation_method 'Jana2000 Version : 05/12/2003'
_cell_angle_alpha 90
_cell_angle_beta 90
_cell_angle_gamma 120
_cell_formula_units_Z 6
_cell_length_a 6.0730(9)
_cell_length_b 6.0730(9)
_cell_length_c 18.777(3)
_cell_measurement_temperature 293
_cell_volume 599.74(16)
_computing_publication_material '(Jana2000; Petricek and Dusek, 2000)'
_computing_structure_refinement '(Jana2000; Petricek and Dusek, 2000)'
_diffrn_ambient_temperature 293
_diffrn_detector 'linear PSD'
_diffrn_measurement_device_type 'STADI-P STOE'
_diffrn_radiation_monochromator 'Ge monochromator, primary beam'
_diffrn_radiation_type 'Cu K\a~1~'
_diffrn_radiation_wavelength 1.54056
_diffrn_source 'sealed X-Ray tube'
_diffrn_source_target Cu
_exptl_absorpt_coefficient_mu 82.82
_exptl_absorpt_process_details '(Jana2000; Petricek and Dusek, 2000)'
_exptl_crystal_density_diffrn 4.9804
_exptl_crystal_F_000 810
_pd_char_colour dark-brown
_pd_instr_location 'STOE, STADI-P, MSU, Department of Chemistry'
_pd_meas_2theta_range_inc 0.01
_pd_meas_2theta_range_max 109.990
_pd_meas_2theta_range_min 12.000
_pd_meas_number_of_points 9800
_pd_meas_scan_method step
_pd_prep_temperature 923
_pd_proc_2theta_range_inc 0.01
_pd_proc_2theta_range_max 109.99
_pd_proc_2theta_range_min 12
_pd_proc_ls_background_function '15 Chebyshev polynoms'
_pd_proc_ls_pref_orient_corr none
_pd_proc_ls_profile_function Pseudo-Voigt
_pd_proc_ls_prof_R_factor 0.0426
_pd_proc_ls_prof_wR_expected 0.0506
_pd_proc_ls_prof_wR_factor 0.0564
_pd_proc_wavelength 1.54056
_pd_spec_mount_mode transmission
_refine_ls_extinction_method none
_refine_ls_number_constraints 0
_refine_ls_number_parameters 31
_refine_ls_number_restraints 0
_refine_ls_R_factor_all 0.0621
_refine_ls_R_factor_gt 0.0593
_refine_ls_shift/su_max 0.0181
_refine_ls_shift/su_mean 0.0040
_refine_ls_weighting_scheme sigma
_refine_ls_wR_factor_gt 0.0509
_refine_ls_wR_factor_ref 0.0510
_cod_data_source_file ic902187a_si_001.cif
_cod_data_source_block (I)
_cod_original_sg_symbol_H-M 'R -3 m'
_cod_database_code 4314864
_cod_database_fobs_code 4314864

loop_
_symmetry_equiv_pos_site_id
_symmetry_equiv_pos_as_xyz
1 x,y,z
2 -y,x-y,z
3 -y,-x,z
4 -x+y,-x,z
5 x,x-y,z
6 -x+y,y,z
7 -x,-y,-z
8 y,-x+y,-z
9 y,x,-z
10 x-y,x,-z
11 -x,-x+y,-z
12 x-y,-y,-z
13 2/3+x,1/3+y,1/3+z
14 2/3-y,1/3+x-y,1/3+z
15 2/3-y,1/3-x,1/3+z
16 2/3-x+y,1/3-x,1/3+z
17 2/3+x,1/3+x-y,1/3+z
18 2/3-x+y,1/3+y,1/3+z
19 2/3-x,1/3-y,1/3-z
20 2/3+y,1/3-x+y,1/3-z
21 2/3+y,1/3+x,1/3-z
22 2/3+x-y,1/3+x,1/3-z
23 2/3-x,1/3-x+y,1/3-z
24 2/3+x-y,1/3-y,1/3-z
25 1/3+x,2/3+y,2/3+z
26 1/3-y,2/3+x-y,2/3+z
27 1/3-y,2/3-x,2/3+z
28 1/3-x+y,2/3-x,2/3+z
29 1/3+x,2/3+x-y,2/3+z
30 1/3-x+y,2/3+y,2/3+z
31 1/3-x,2/3-y,2/3-z
32 1/3+y,2/3-x+y,2/3-z
33 1/3+y,2/3+x,2/3-z
34 1/3+x-y,2/3+x,2/3-z
35 1/3-x,2/3-x+y,2/3-z
36 1/3+x-y,2/3-y,2/3-z

loop_
_atom_site_label
_atom_site_type_symbol
_atom_site_fract_x
_atom_site_fract_y
_atom_site_fract_z
_atom_site_adp_type
_atom_site_U_iso_or_equiv
_atom_site_symmetry_multiplicity
_atom_site_occupancy
_atom_site_calc_flag
_atom_site_refinement_flags
_atom_site_disorder_assembly
_atom_site_disorder_group
Pd1 Pd 0 0.5 0 Uiso 0.0058(10) 9 1 d . . .
Pd2 Pd 0 0 0 Uiso 0.019(3) 3 1 d . . .
K1 K 0 0 0.1686(5) Uiso 0.040(3) 6 1 d . . .
O1 O 0.1725(19) 0.8275(19) 0.9499(4) Uiso 0.029(3) 18 1 d . . .

loop_
_atom_type_symbol
_atom_type_scat_dispersion_real
_atom_type_scat_dispersion_imag
_atom_type_scat_source
K 0.387 1.066 'International Tables Vol C Tables  4.2.6.8 and 6.1.1.1'
Pd 0.122 3.934 'International Tables Vol C Tables  4.2.6.8 and 6.1.1.1'
O 0.049 0.032 'International Tables Vol C Tables  4.2.6.8 and 6.1.1.1'

loop_
_geom_angle_atom_site_label_1
_geom_angle_atom_site_label_2
_geom_angle_atom_site_label_3
_geom_angle_site_symmetry_1
_geom_angle_site_symmetry_2
_geom_angle_site_symmetry_3
_geom_angle
_geom_angle_publ_flag
O1 Pd1 O1 1_554 . 7_566 180 yes
O1 Pd1 O1 1_554 . 2_664 96.5(5) yes
O1 Pd1 O1 1_554 . 8_456 83.5(5) yes
O1 Pd1 O1 7_566 . 1_554 180 yes
O1 Pd1 O1 7_566 . 2_664 83.5(5) yes
O1 Pd1 O1 7_566 . 8_456 96.5(5) yes
O1 Pd1 O1 2_664 . 1_554 96.5(5) yes
O1 Pd1 O1 2_664 . 7_566 83.5(5) yes
O1 Pd1 O1 2_664 . 8_456 180 yes
O1 Pd1 O1 8_456 . 1_554 83.5(5) yes
O1 Pd1 O1 8_456 . 7_566 96.5(5) yes
O1 Pd1 O1 8_456 . 2_664 180 yes
O1 Pd2 O1 1_544 . 7_566 180 yes
O1 Pd2 O1 1_544 . 2_664 100.5(5) yes
O1 Pd2 O1 1_544 . 8_446 79.5(5) yes
O1 Pd2 O1 1_544 . 4_454 100.5(5) yes
O1 Pd2 O1 1_544 . 10_656 79.5(5) yes
O1 Pd2 O1 7_566 . 1_544 180 yes
O1 Pd2 O1 7_566 . 2_664 79.5(5) yes
O1 Pd2 O1 7_566 . 8_446 100.5(5) yes
O1 Pd2 O1 7_566 . 4_454 79.5(5) yes
O1 Pd2 O1 7_566 . 10_656 100.5(5) yes
O1 Pd2 O1 2_664 . 1_544 100.5(5) yes
O1 Pd2 O1 2_664 . 7_566 79.5(5) yes
O1 Pd2 O1 2_664 . 8_446 180 yes
O1 Pd2 O1 2_664 . 4_454 100.5(4) yes
O1 Pd2 O1 2_664 . 10_656 79.5(4) yes
O1 Pd2 O1 8_446 . 1_544 79.5(5) yes
O1 Pd2 O1 8_446 . 7_566 100.5(5) yes
O1 Pd2 O1 8_446 . 2_664 180 yes
O1 Pd2 O1 8_446 . 4_454 79.5(4) yes
O1 Pd2 O1 8_446 . 10_656 100.5(4) yes
O1 Pd2 O1 4_454 . 1_544 100.5(5) yes
O1 Pd2 O1 4_454 . 7_566 79.5(5) yes
O1 Pd2 O1 4_454 . 2_664 100.5(4) yes
O1 Pd2 O1 4_454 . 8_446 79.5(4) yes
O1 Pd2 O1 4_454 . 10_656 180 yes
O1 Pd2 O1 10_656 . 1_544 79.5(5) yes
O1 Pd2 O1 10_656 . 7_566 100.5(5) yes
O1 Pd2 O1 10_656 . 2_664 79.5(4) yes
O1 Pd2 O1 10_656 . 8_446 100.5(4) yes
O1 Pd2 O1 10_656 . 4_454 180 yes
O1 K1 O1 13_444 . 7_566 102.7(3) yes
O1 K1 O1 13_444 . 14_554 64.7(4) yes
O1 K1 O1 13_444 . 8_446 143.6(3) yes
O1 K1 O1 13_444 . 16_454 64.7(4) yes
O1 K1 O1 13_444 . 10_656 143.6(3) yes
O1 K1 O1 7_566 . 13_444 102.7(3) yes
O1 K1 O1 7_566 . 14_554 143.6(3) yes
O1 K1 O1 7_566 . 8_446 66.4(4) yes
O1 K1 O1 7_566 . 16_454 143.6(3) yes
O1 K1 O1 7_566 . 10_656 66.4(4) yes
O1 K1 O1 14_554 . 13_444 64.7(4) yes
O1 K1 O1 14_554 . 7_566 143.6(3) yes
O1 K1 O1 14_554 . 8_446 102.7(3) yes
O1 K1 O1 14_554 . 16_454 64.7(3) yes
O1 K1 O1 14_554 . 10_656 143.6(5) yes
O1 K1 O1 8_446 . 13_444 143.6(3) yes
O1 K1 O1 8_446 . 7_566 66.4(4) yes
O1 K1 O1 8_446 . 14_554 102.7(3) yes
O1 K1 O1 8_446 . 16_454 143.6(5) yes
O1 K1 O1 8_446 . 10_656 66.4(3) yes
O1 K1 O1 16_454 . 13_444 64.7(4) yes
O1 K1 O1 16_454 . 7_566 143.6(3) yes
O1 K1 O1 16_454 . 14_554 64.7(3) yes
O1 K1 O1 16_454 . 8_446 143.6(5) yes
O1 K1 O1 16_454 . 10_656 102.7(3) yes
O1 K1 O1 10_656 . 13_444 143.6(3) yes
O1 K1 O1 10_656 . 7_566 66.4(4) yes
O1 K1 O1 10_656 . 14_554 143.6(5) yes
O1 K1 O1 10_656 . 8_446 66.4(3) yes
O1 K1 O1 10_656 . 16_454 102.7(3) yes
Pd1 O1 Pd1 1_556 . 3_666 101.3(5) yes
Pd1 O1 Pd2 1_556 . 1_566 98.5(4) yes
Pd1 O1 K1 1_556 . 25_555 96.9(5) yes
Pd1 O1 K1 1_556 . 7_566 129.3(4) yes
Pd1 O1 O1 1_556 . 2_675 138.3(5) yes
Pd1 O1 O1 1_556 . 8_457 48.3(4) yes
Pd1 O1 O1 1_556 . 4_465 88.4(4) yes
Pd1 O1 O1 1_556 . 4_565 91.6(5) yes
Pd1 O1 O1 1_556 . 10_667 105.4(4) yes
Pd1 O1 Pd1 3_666 . 1_556 101.3(5) yes
Pd1 O1 Pd2 3_666 . 1_566 98.5(4) yes
Pd1 O1 K1 3_666 . 25_555 96.9(5) yes
Pd1 O1 K1 3_666 . 7_566 129.3(4) yes
Pd1 O1 O1 3_666 . 2_665 91.6(5) yes
Pd1 O1 O1 3_666 . 2_675 88.4(4) yes
Pd1 O1 O1 3_666 . 8_457 105.4(4) yes
Pd1 O1 O1 3_666 . 4_465 138.3(5) yes
Pd1 O1 O1 3_666 . 10_667 48.3(4) yes
Pd2 O1 K1 1_566 . 25_555 155.5(5) yes
Pd2 O1 K1 1_566 . 7_566 78.2(4) yes
Pd2 O1 O1 1_566 . 2_665 140.3(4) yes
Pd2 O1 O1 1_566 . 8_457 50.3(4) yes
Pd2 O1 O1 1_566 . 4_565 140.3(4) yes
Pd2 O1 O1 1_566 . 10_667 50.3(4) yes
K1 O1 K1 25_555 . 7_566 77.3(3) yes
K1 O1 O1 25_555 . 2_665 57.7(3) yes
K1 O1 O1 25_555 . 2_675 122.3(3) yes
K1 O1 O1 25_555 . 8_457 141.3(5) yes
K1 O1 O1 25_555 . 4_465 122.3(3) yes
K1 O1 O1 25_555 . 4_565 57.7(3) yes
K1 O1 O1 25_555 . 10_667 141.3(5) yes
K1 O1 K1 7_566 . 25_555 77.3(3) yes
K1 O1 O1 7_566 . 2_665 123.2(3) yes
K1 O1 O1 7_566 . 2_675 56.8(3) yes
K1 O1 O1 7_566 . 8_457 109.8(5) yes
K1 O1 O1 7_566 . 4_465 56.8(3) yes
K1 O1 O1 7_566 . 4_565 123.2(3) yes
K1 O1 O1 7_566 . 10_667 109.8(5) yes
O1 O1 O1 2_665 . 2_675 180 yes
O1 O1 O1 2_665 . 8_457 90 yes
O1 O1 O1 2_665 . 4_465 120.0(4) yes
O1 O1 O1 2_665 . 4_565 60.0(4) yes
O1 O1 O1 2_665 . 10_667 127.0(5) yes
O1 O1 O1 2_675 . 2_665 180 yes
O1 O1 O1 2_675 . 8_457 90 yes
O1 O1 O1 2_675 . 4_465 60.0(4) yes
O1 O1 O1 2_675 . 4_565 120.0(4) yes
O1 O1 O1 2_675 . 10_667 53.0(4) yes
O1 O1 O1 8_457 . 2_665 90 yes
O1 O1 O1 8_457 . 2_675 90 yes
O1 O1 O1 8_457 . 4_465 53.0(4) yes
O1 O1 O1 8_457 . 4_565 127.0(5) yes
O1 O1 O1 8_457 . 10_667 73.9(4) yes
O1 O1 O1 4_465 . 2_665 120.0(4) yes
O1 O1 O1 4_465 . 2_675 60.0(4) yes
O1 O1 O1 4_465 . 8_457 53.0(4) yes
O1 O1 O1 4_465 . 4_565 180 yes
O1 O1 O1 4_465 . 10_667 90 yes
O1 O1 O1 4_565 . 2_665 60.0(4) yes
O1 O1 O1 4_565 . 2_675 120.0(4) yes
O1 O1 O1 4_565 . 8_457 127.0(5) yes
O1 O1 O1 4_565 . 4_465 180 yes
O1 O1 O1 4_565 . 10_667 90 yes
O1 O1 O1 10_667 . 2_665 127.0(5) yes
O1 O1 O1 10_667 . 2_675 53.0(4) yes
O1 O1 O1 10_667 . 8_457 73.9(4) yes
O1 O1 O1 10_667 . 4_465 90 yes
O1 O1 O1 10_667 . 4_565 90 yes

loop_
_geom_bond_atom_site_label_1
_geom_bond_atom_site_label_2
_geom_bond_site_symmetry_1
_geom_bond_site_symmetry_2
_geom_bond_distance
_geom_bond_publ_flag
Pd1 O1 . 1_554 1.963(9) yes
Pd1 O1 . 7_566 1.963(9) yes
Pd1 O1 . 2_664 1.963(16) yes
Pd1 O1 . 8_456 1.963(16) yes
Pd2 O1 . 1_544 2.044(13) yes
Pd2 O1 . 7_566 2.044(13) yes
Pd2 O1 . 2_664 2.044(13) yes
Pd2 O1 . 8_446 2.044(13) yes
Pd2 O1 . 4_454 2.044(13) yes
Pd2 O1 . 10_656 2.044(13) yes
K1 O1 . 13_444 2.738(13) yes
K1 O1 . 7_566 2.872(13) yes
K1 O1 . 14_554 2.738(13) yes
K1 O1 . 8_446 2.872(13) yes
K1 O1 . 16_454 2.738(13) yes
K1 O1 . 10_656 2.872(13) yes
O1 O1 . 2_665 2.93(2) yes
O1 O1 . 2_675 3.14(2) yes
O1 O1 . 8_457 2.613(13) yes
O1 O1 . 4_465 3.14(2) yes
O1 O1 . 4_565 2.93(2) yes
O1 O1 . 10_667 2.613(13) yes
